data_7015326
loop_
_publ_author_name
'Ou, Yong-Cong'
'Wang, Jing'
'Leng, Ji-Dong'
'Lin, Zhuo-Jia'
'Tong, Ming-Liang'

_publ_section_title
;
 Two new 1,2,4,5-cyclohexanetetracarboxylate-bridged frameworks with
 metal hydroxide subunits. Synthesis, structures, magnetism and
 adsorption.
;
_journal_issue 14
_journal_name_full 'Dalton transactions (Cambridge, England : 2003)'
_journal_page_first 3592
_journal_page_last 3600
_journal_paper_doi 10.1039/c0dt01497d
_journal_volume 40
_journal_year 2011
_chemical_formula_sum 'C20 H42 Mn1.1 Ni3.9 O30'
_chemical_formula_weight 1051.94
_chemical_name_systematic
;
?
;
_space_group_IT_number 14
_symmetry_cell_setting monoclinic
_symmetry_space_group_name_Hall '-P 2ybc'
_symmetry_space_group_name_H-M 'P 1 21/c 1'
_atom_sites_solution_hydrogens geom
_atom_sites_solution_primary direct
_atom_sites_solution_secondary difmap
_audit_creation_method SHELXL-97
_cell_angle_alpha 90.00
_cell_angle_beta 92.011(4)
_cell_angle_gamma 90.00
_cell_formula_units_Z 2
_cell_length_a 10.1991(13)
_cell_length_b 6.5786(8)
_cell_length_c 24.405(3)
_cell_measurement_temperature 150(2)
_cell_volume 1636.5(4)
_computing_structure_refinement 'SHELXL-97 (Sheldrick, 1997)'
_computing_structure_solution 'SHELXS-97 (Sheldrick, 1990)'
_diffrn_ambient_temperature 150(2)
_diffrn_measured_fraction_theta_full 0.983
_diffrn_measured_fraction_theta_max 0.983
_diffrn_radiation_monochromator graphite
_diffrn_radiation_source 'fine-focus sealed tube'
_diffrn_radiation_type MoK\a
_diffrn_radiation_wavelength 0.71073
_diffrn_reflns_av_R_equivalents 0.0377
_diffrn_reflns_av_sigmaI/netI 0.0361
_diffrn_reflns_limit_h_max 12
_diffrn_reflns_limit_h_min -13
_diffrn_reflns_limit_k_max 8
_diffrn_reflns_limit_k_min -7
_diffrn_reflns_limit_l_max 27
_diffrn_reflns_limit_l_min -31
_diffrn_reflns_number 10365
_diffrn_reflns_theta_full 27.00
_diffrn_reflns_theta_max 27.00
_diffrn_reflns_theta_min 3.21
_exptl_absorpt_coefficient_mu 2.735
_exptl_absorpt_correction_T_max 0.8985
_exptl_absorpt_correction_T_min 0.7530
_exptl_absorpt_correction_type multi-scan
_exptl_crystal_density_diffrn 2.135
_exptl_crystal_density_method 'not measured'
_exptl_crystal_F_000 1077
_exptl_crystal_size_max 0.11
_exptl_crystal_size_mid 0.06
_exptl_crystal_size_min 0.04
_refine_diff_density_max 0.622
_refine_diff_density_min -1.012
_refine_diff_density_rms 0.121
_refine_ls_extinction_method none
_refine_ls_goodness_of_fit_ref 1.111
_refine_ls_hydrogen_treatment constr
_refine_ls_matrix_type full
_refine_ls_number_parameters 250
_refine_ls_number_reflns 3516
_refine_ls_number_restraints 6
_refine_ls_restrained_S_all 1.110
_refine_ls_R_factor_all 0.0429
_refine_ls_R_factor_gt 0.0346
_refine_ls_shift/su_max 0.002
_refine_ls_shift/su_mean 0.000
_refine_ls_structure_factor_coef Fsqd
_refine_ls_weighting_details 'calc w=1/[\s^2^(Fo^2^)+(0.0321P)^2^+3.2739P] where P=(Fo^2^+2Fc^2^)/3'
_refine_ls_weighting_scheme calc
_refine_ls_wR_factor_gt 0.0797
_refine_ls_wR_factor_ref 0.0830
_reflns_number_gt 2994
_reflns_number_total 3516
_reflns_threshold_expression >2sigma(I)
_cod_data_source_file c0dt01497d.txt
_cod_data_source_block compound1
_cod_original_cell_volume 1636.5(3)
_cod_original_sg_symbol_H-M P2(1)/c
_cod_database_code 7015326

loop_
_symmetry_equiv_pos_as_xyz
'x, y, z'
'-x, y+1/2, -z+1/2'
'-x, -y, -z'
'x, -y-1/2, z-1/2'

loop_
_atom_site_label
_atom_site_type_symbol
_atom_site_fract_x
_atom_site_fract_y
_atom_site_fract_z
_atom_site_U_iso_or_equiv
_atom_site_adp_type
_atom_site_occupancy
_atom_site_symmetry_multiplicity
_atom_site_calc_flag
_atom_site_refinement_flags
_atom_site_disorder_assembly
_atom_site_disorder_group
Ni1 Ni 0.47755(4) 0.59819(6) 0.327399(16) 0.00726(11) Uani 0.78 1 d P . .
Ni2 Ni 1.0000 0.0000 0.5000 0.01129(14) Uani 0.78 2 d SP . .
Ni3 Ni 0.84770(4) -0.49849(6) 0.500263(16) 0.00819(11) Uani 0.78 1 d P . .
Mn1 Mn 0.47755(4) 0.59819(6) 0.327399(16) 0.00726(11) Uani 0.22 1 d P . .
Mn2 Mn 1.0000 0.0000 0.5000 0.01129(14) Uani 0.22 2 d SP . .
Mn3 Mn 0.84770(4) -0.49849(6) 0.500263(16) 0.00819(11) Uani 0.22 1 d P . .
O1 O 0.7818(2) 0.7067(4) 0.32919(11) 0.0185(5) Uani 1 1 d . . .
O2 O 0.6476(2) 0.4433(4) 0.31626(9) 0.0121(5) Uani 1 1 d . . .
O3 O 0.8348(2) 0.3929(4) 0.42228(9) 0.0133(5) Uani 1 1 d . . .
O4 O 0.8498(2) 0.0567(3) 0.43686(9) 0.0114(5) Uani 1 1 d . . .
O5 O 1.1463(2) 0.0428(3) 0.43974(9) 0.0121(5) Uani 1 1 d . . .
O6 O 1.1641(2) 0.3762(3) 0.42316(9) 0.0140(5) Uani 1 1 d . . .
O7 O 1.3605(2) 0.3435(3) 0.31808(9) 0.0111(5) Uani 1 1 d . . .
O8 O 1.2698(2) 0.6451(3) 0.32445(9) 0.0127(5) Uani 1 1 d . . .
O9 O 0.9980(2) -0.3070(3) 0.47669(9) 0.0106(5) Uani 1 1 d . . .
H9O H 0.9907 -0.3070 0.4419 0.013 Uiso 1 1 d R . .
O1W O 0.4894(2) 0.5462(3) 0.41160(9) 0.0125(5) Uani 1 1 d . . .
H1WA H 0.4882 0.4197 0.4186 0.015 Uiso 1 1 d R . .
H1WB H 0.5560 0.6010 0.4275 0.015 Uiso 1 1 d R . .
O2W O 0.5598(2) 0.8794(4) 0.34588(9) 0.0141(5) Uani 1 1 d . . .
H2WA H 0.5416 0.9530 0.3180 0.017 Uiso 1 1 d R . .
H2WB H 0.6411 0.8509 0.3462 0.017 Uiso 1 1 d R . .
O3W O 0.4716(2) 0.6515(3) 0.24289(9) 0.0121(5) Uani 1 1 d . . .
H3WA H 0.4104 0.7311 0.2320 0.014 Uiso 1 1 d R . .
H3WB H 0.5442 0.6975 0.2321 0.014 Uiso 1 1 d R . .
O4W O 0.7038(2) -0.7157(4) 0.52603(9) 0.0142(5) Uani 1 1 d . . .
H4WA H 0.7489 -0.8078 0.5422 0.017 Uiso 1 1 d R . .
H4WB H 0.6576 -0.6513 0.5486 0.017 Uiso 1 1 d R . .
O5W O 0.6981(2) -0.2766(4) 0.47138(9) 0.0147(5) Uani 1 1 d . . .
H5WA H 0.7352 -0.1825 0.4538 0.018 Uiso 1 1 d R . .
H5WB H 0.6604 -0.2255 0.4987 0.018 Uiso 1 1 d R . .
O6W O 0.5063(3) 0.1513(4) 0.44394(10) 0.0220(6) Uani 1 1 d . . .
H6WA H 0.5817 0.1544 0.4599 0.026 Uiso 1 1 d R . .
H6WB H 0.5050 0.0672 0.4175 0.026 Uiso 1 1 d R . .
C1 C 0.8780(3) 0.3809(5) 0.31136(12) 0.0086(6) Uani 1 1 d . . .
H1 H 0.8727 0.3413 0.2718 0.010 Uiso 1 1 calc R . .
C2 C 0.8694(3) 0.1811(5) 0.34460(12) 0.0083(6) Uani 1 1 d . . .
H2 H 0.7909 0.1054 0.3298 0.010 Uiso 1 1 calc R . .
C3 C 0.9894(3) 0.0458(5) 0.33555(12) 0.0089(6) Uani 1 1 d . . .
H3A H 0.9856 -0.0042 0.2973 0.011 Uiso 1 1 calc R . .
H3B H 0.9853 -0.0739 0.3600 0.011 Uiso 1 1 calc R . .
C4 C 1.1219(3) 0.1556(5) 0.34648(12) 0.0083(6) Uani 1 1 d . . .
H4 H 1.1930 0.0633 0.3342 0.010 Uiso 1 1 calc R . .
C5 C 1.1262(3) 0.3497(5) 0.31155(12) 0.0081(6) Uani 1 1 d . . .
H5 H 1.1192 0.3054 0.2724 0.010 Uiso 1 1 calc R . .
C6 C 1.0096(3) 0.4907(5) 0.32066(12) 0.0089(6) Uani 1 1 d . . .
H6A H 1.0137 0.6076 0.2952 0.011 Uiso 1 1 calc R . .
H6B H 1.0155 0.5441 0.3586 0.011 Uiso 1 1 calc R . .
C7 C 0.7623(3) 0.5232(5) 0.32032(12) 0.0099(6) Uani 1 1 d . . .
C8 C 0.8494(3) 0.2151(5) 0.40592(12) 0.0090(6) Uani 1 1 d U . .
C9 C 1.1468(3) 0.1966(5) 0.40768(12) 0.0087(6) Uani 1 1 d . . .
C10 C 1.2568(3) 0.4556(5) 0.31916(12) 0.0090(6) Uani 1 1 d . . .

loop_
_atom_site_aniso_label
_atom_site_aniso_U_11
_atom_site_aniso_U_22
_atom_site_aniso_U_33
_atom_site_aniso_U_23
_atom_site_aniso_U_13
_atom_site_aniso_U_12
Ni1 0.0052(2) 0.0076(2) 0.0091(2) 0.00010(15) 0.00065(14) -0.00070(15)
Ni2 0.0129(3) 0.0096(3) 0.0115(3) 0.0006(2) 0.0010(2) -0.0002(2)
Ni3 0.0088(2) 0.0083(2) 0.0074(2) -0.00099(15) 0.00033(15) 0.00003(16)
Mn1 0.0052(2) 0.0076(2) 0.0091(2) 0.00010(15) 0.00065(14) -0.00070(15)
Mn2 0.0129(3) 0.0096(3) 0.0115(3) 0.0006(2) 0.0010(2) -0.0002(2)
Mn3 0.0088(2) 0.0083(2) 0.0074(2) -0.00099(15) 0.00033(15) 0.00003(16)
O1 0.0118(12) 0.0093(12) 0.0345(15) -0.0004(10) 0.0030(10) -0.0007(9)
O2 0.0057(11) 0.0139(12) 0.0165(11) -0.0020(9) -0.0002(9) -0.0005(9)
O3 0.0184(12) 0.0121(12) 0.0096(10) -0.0021(9) 0.0033(9) 0.0020(10)
O4 0.0127(11) 0.0108(11) 0.0108(11) 0.0018(8) 0.0018(9) -0.0029(9)
O5 0.0138(11) 0.0119(12) 0.0105(11) 0.0035(8) 0.0012(9) 0.0017(9)
O6 0.0212(13) 0.0102(11) 0.0104(11) 0.0003(9) -0.0019(9) -0.0043(10)
O7 0.0075(11) 0.0120(11) 0.0140(11) -0.0010(9) 0.0014(9) 0.0015(9)
O8 0.0083(11) 0.0109(11) 0.0189(12) 0.0011(9) 0.0020(9) -0.0012(9)
O9 0.0123(11) 0.0118(11) 0.0077(10) 0.0007(8) 0.0010(9) -0.0007(9)
O1W 0.0116(11) 0.0106(11) 0.0152(11) -0.0008(9) -0.0008(9) -0.0025(9)
O2W 0.0102(11) 0.0144(12) 0.0174(12) 0.0011(9) -0.0006(9) -0.0016(9)
O3W 0.0087(11) 0.0131(12) 0.0144(11) 0.0036(9) 0.0007(9) 0.0003(9)
O4W 0.0126(11) 0.0136(12) 0.0166(12) -0.0016(9) 0.0014(9) 0.0034(9)
O5W 0.0150(12) 0.0165(12) 0.0128(11) 0.0001(9) 0.0020(9) -0.0014(10)
O6W 0.0241(14) 0.0171(13) 0.0242(13) 0.0011(10) -0.0056(11) -0.0009(11)
C1 0.0079(15) 0.0089(15) 0.0088(14) -0.0008(11) 0.0004(11) 0.0005(12)
C2 0.0064(14) 0.0086(15) 0.0099(15) -0.0012(11) -0.0008(11) -0.0040(12)
C3 0.0103(15) 0.0072(14) 0.0093(14) -0.0012(11) -0.0003(12) -0.0006(12)
C4 0.0090(15) 0.0075(15) 0.0085(14) 0.0017(11) 0.0003(11) 0.0002(12)
C5 0.0058(14) 0.0104(15) 0.0082(14) -0.0017(11) 0.0005(11) -0.0024(12)
C6 0.0092(14) 0.0083(15) 0.0094(14) -0.0002(11) 0.0020(11) -0.0011(12)
C7 0.0084(15) 0.0119(16) 0.0093(14) 0.0018(11) 0.0000(11) 0.0009(12)
C8 0.0043(14) 0.0129(16) 0.0098(15) 0.0009(12) 0.0000(11) -0.0010(12)
C9 0.0038(14) 0.0132(16) 0.0091(14) 0.0001(12) -0.0006(11) -0.0005(12)
C10 0.0083(15) 0.0128(16) 0.0060(14) 0.0024(11) 0.0025(11) 0.0004(12)

loop_
_atom_type_symbol
_atom_type_description
_atom_type_scat_dispersion_real
_atom_type_scat_dispersion_imag
_atom_type_scat_source
C C 0.0033 0.0016 'International Tables Vol C Tables 4.2.6.8 and 6.1.1.4'
H H 0.0000 0.0000 'International Tables Vol C Tables 4.2.6.8 and 6.1.1.4'
O O 0.0106 0.0060 'International Tables Vol C Tables 4.2.6.8 and 6.1.1.4'
Mn Mn 0.3368 0.7283 'International Tables Vol C Tables 4.2.6.8 and 6.1.1.4'
Ni Ni 0.3393 1.1124 'International Tables Vol C Tables 4.2.6.8 and 6.1.1.4'

loop_
_geom_angle_atom_site_label_1
_geom_angle_atom_site_label_2
_geom_angle_atom_site_label_3
_geom_angle
_geom_angle_site_symmetry_1
_geom_angle_site_symmetry_3
_geom_angle_publ_flag
O2 Ni1 O7 94.08(9) . 1_455 ?
O2 Ni1 O2W 97.77(9) . . ?
O7 Ni1 O2W 167.23(9) 1_455 . ?
O2 Ni1 O1W 91.69(9) . . ?
O7 Ni1 O1W 89.36(9) 1_455 . ?
O2W Ni1 O1W 85.57(9) . . ?
O2 Ni1 O3W 86.99(9) . . ?
O7 Ni1 O3W 91.76(9) 1_455 . ?
O2W Ni1 O3W 93.58(9) . . ?
O1W Ni1 O3W 178.33(9) . . ?
O2 Ni1 O8 156.05(9) . 1_455 ?
O7 Ni1 O8 62.96(9) 1_455 1_455 ?
O2W Ni1 O8 105.74(9) . 1_455 ?
O1W Ni1 O8 94.58(9) . 1_455 ?
O3W Ni1 O8 87.04(9) . 1_455 ?
O2 Ni1 C10 125.71(10) . 1_455 ?
O7 Ni1 C10 31.90(10) 1_455 1_455 ?
O2W Ni1 C10 136.52(10) . 1_455 ?
O1W Ni1 C10 92.27(9) . 1_455 ?
O3W Ni1 C10 89.34(9) . 1_455 ?
O8 Ni1 C10 31.05(10) 1_455 1_455 ?
O9 Ni2 O9 180.00(11) . 3_756 ?
O9 Ni2 O5 86.61(8) . . ?
O9 Ni2 O5 93.39(8) 3_756 . ?
O9 Ni2 O5 93.39(8) . 3_756 ?
O9 Ni2 O5 86.61(8) 3_756 3_756 ?
O5 Ni2 O5 180.000(1) . 3_756 ?
O9 Ni2 O4 91.54(8) . 3_756 ?
O9 Ni2 O4 88.46(8) 3_756 3_756 ?
O5 Ni2 O4 91.08(8) . 3_756 ?
O5 Ni2 O4 88.92(8) 3_756 3_756 ?
O9 Ni2 O4 88.46(8) . . ?
O9 Ni2 O4 91.54(8) 3_756 . ?
O5 Ni2 O4 88.92(8) . . ?
O5 Ni2 O4 91.08(8) 3_756 . ?
O4 Ni2 O4 180.000(1) 3_756 . ?
O3 Ni3 O6 172.46(10) 1_545 3_756 ?
O3 Ni3 O9 88.74(9) 1_545 . ?
O6 Ni3 O9 94.71(9) 3_756 . ?
O3 Ni3 O9 93.45(9) 1_545 3_746 ?
O6 Ni3 O9 93.60(9) 3_756 3_746 ?
O9 Ni3 O9 83.68(9) . 3_746 ?
O3 Ni3 O4W 91.02(9) 1_545 . ?
O6 Ni3 O4W 86.08(9) 3_756 . ?
O9 Ni3 O4W 175.35(9) . . ?
O9 Ni3 O4W 91.70(9) 3_746 . ?
O3 Ni3 O5W 84.96(9) 1_545 . ?
O6 Ni3 O5W 88.26(9) 3_756 . ?
O9 Ni3 O5W 91.09(9) . . ?
O9 Ni3 O5W 174.57(9) 3_746 . ?
O4W Ni3 O5W 93.52(9) . . ?
O3 Ni3 Mn3 91.48(7) 1_545 3_746 ?
O6 Ni3 Mn3 95.58(7) 3_756 3_746 ?
O9 Ni3 Mn3 41.95(6) . 3_746 ?
O9 Ni3 Mn3 41.73(6) 3_746 3_746 ?
O4W Ni3 Mn3 133.42(7) . 3_746 ?
O5W Ni3 Mn3 133.03(7) . 3_746 ?
C7 O2 Ni1 124.2(2) . . ?
C8 O3 Mn3 128.7(2) . 1_565 ?
C8 O3 Ni3 128.7(2) . 1_565 ?
Mn3 O3 Ni3 0.000(8) 1_565 1_565 ?
C8 O4 Ni2 123.0(2) . . ?
C9 O5 Ni2 122.7(2) . . ?
C9 O6 Mn3 129.5(2) . 3_756 ?
C9 O6 Ni3 129.5(2) . 3_756 ?
Mn3 O6 Ni3 0.00(2) 3_756 3_756 ?
C10 O7 Mn1 90.32(19) . 1_655 ?
C10 O7 Ni1 90.32(19) . 1_655 ?
Mn1 O7 Ni1 0.00(3) 1_655 1_655 ?
C10 O8 Mn1 87.78(18) . 1_655 ?
C10 O8 Ni1 87.78(18) . 1_655 ?
Mn1 O8 Ni1 0.00(2) 1_655 1_655 ?
Ni3 O9 Mn3 96.32(9) . 3_746 ?
Ni3 O9 Ni3 96.32(9) . 3_746 ?
Mn3 O9 Ni3 0.00(3) 3_746 3_746 ?
Ni3 O9 Ni2 120.53(10) . . ?
Mn3 O9 Ni2 121.08(11) 3_746 . ?
Ni3 O9 Ni2 121.08(11) 3_746 . ?
Ni3 O9 H9O 103.7 . . ?
Mn3 O9 H9O 107.9 3_746 . ?
Ni3 O9 H9O 107.9 3_746 . ?
Ni2 O9 H9O 105.7 . . ?
Ni1 O1W H1WA 111.0 . . ?
Ni1 O1W H1WB 113.5 . . ?
H1WA O1W H1WB 109.9 . . ?
Ni1 O2W H2WA 105.0 . . ?
Ni1 O2W H2WB 101.1 . . ?
H2WA O2W H2WB 108.6 . . ?
Ni1 O3W H3WA 114.0 . . ?
Ni1 O3W H3WB 111.7 . . ?
H3WA O3W H3WB 108.8 . . ?
Ni3 O4W H4WA 104.2 . . ?
Ni3 O4W H4WB 104.9 . . ?
H4WA O4W H4WB 111.0 . . ?
Ni3 O5W H5WA 109.1 . . ?
Ni3 O5W H5WB 109.7 . . ?
H5WA O5W H5WB 109.3 . . ?
H6WA O6W H6WB 110.7 . . ?
C7 C1 C6 111.5(3) . . ?
C7 C1 C2 112.8(2) . . ?
C6 C1 C2 112.8(3) . . ?
C7 C1 H1 106.4 . . ?
C6 C1 H1 106.4 . . ?
C2 C1 H1 106.4 . . ?
C8 C2 C3 111.0(3) . . ?
C8 C2 C1 113.5(2) . . ?
C3 C2 C1 110.9(2) . . ?
C8 C2 H2 107.0 . . ?
C3 C2 H2 107.0 . . ?
C1 C2 H2 107.0 . . ?
C2 C3 C4 113.6(2) . . ?
C2 C3 H3A 108.8 . . ?
C4 C3 H3A 108.8 . . ?
C2 C3 H3B 108.8 . . ?
C4 C3 H3B 108.8 . . ?
H3A C3 H3B 107.7 . . ?
C9 C4 C5 112.8(3) . . ?
C9 C4 C3 111.4(2) . . ?
C5 C4 C3 109.5(2) . . ?
C9 C4 H4 107.6 . . ?
C5 C4 H4 107.6 . . ?
C3 C4 H4 107.6 . . ?
C10 C5 C6 112.9(3) . . ?
C10 C5 C4 111.0(3) . . ?
C6 C5 C4 112.7(2) . . ?
C10 C5 H5 106.6 . . ?
C6 C5 H5 106.6 . . ?
C4 C5 H5 106.6 . . ?
C5 C6 C1 112.0(3) . . ?
C5 C6 H6A 109.2 . . ?
C1 C6 H6A 109.2 . . ?
C5 C6 H6B 109.2 . . ?
C1 C6 H6B 109.2 . . ?
H6A C6 H6B 107.9 . . ?
O1 C7 O2 123.5(3) . . ?
O1 C7 C1 120.1(3) . . ?
O2 C7 C1 116.4(3) . . ?
O3 C8 O4 124.7(3) . . ?
O3 C8 C2 118.1(3) . . ?
O4 C8 C2 117.2(3) . . ?
O6 C9 O5 124.5(3) . . ?
O6 C9 C4 118.5(3) . . ?
O5 C9 C4 117.0(3) . . ?
O8 C10 O7 118.9(3) . . ?
O8 C10 C5 124.0(3) . . ?
O7 C10 C5 117.0(3) . . ?
O8 C10 Mn1 61.17(16) . 1_655 ?
O7 C10 Mn1 57.77(16) . 1_655 ?
C5 C10 Mn1 174.5(2) . 1_655 ?
O8 C10 Ni1 61.17(16) . 1_655 ?
O7 C10 Ni1 57.77(16) . 1_655 ?
C5 C10 Ni1 174.5(2) . 1_655 ?
Mn1 C10 Ni1 0.00(2) 1_655 1_655 ?

loop_
_geom_bond_atom_site_label_1
_geom_bond_atom_site_label_2
_geom_bond_distance
_geom_bond_site_symmetry_2
_geom_bond_publ_flag
Ni1 O2 2.038(2) . ?
Ni1 O7 2.065(2) 1_455 ?
Ni1 O2W 2.074(2) . ?
Ni1 O1W 2.083(2) . ?
Ni1 O3W 2.091(2) . ?
Ni1 O8 2.140(2) 1_455 ?
Ni1 C10 2.441(3) 1_455 ?
Ni2 O9 2.098(2) . ?
Ni2 O9 2.098(2) 3_756 ?
Ni2 O5 2.150(2) . ?
Ni2 O5 2.150(2) 3_756 ?
Ni2 O4 2.167(2) 3_756 ?
Ni2 O4 2.167(2) . ?
Ni3 O3 2.033(2) 1_545 ?
Ni3 O6 2.042(2) 3_756 ?
Ni3 O9 2.081(2) . ?
Ni3 O9 2.090(2) 3_746 ?
Ni3 O4W 2.158(2) . ?
Ni3 O5W 2.209(2) . ?
Ni3 Mn3 3.1073(9) 3_746 ?
O1 C7 1.242(4) . ?
O2 C7 1.283(4) . ?
O3 C8 1.247(4) . ?
O3 Mn3 2.033(2) 1_565 ?
O3 Ni3 2.033(2) 1_565 ?
O4 C8 1.286(4) . ?
O5 C9 1.279(4) . ?
O6 C9 1.251(4) . ?
O6 Mn3 2.042(2) 3_756 ?
O6 Ni3 2.042(2) 3_756 ?
O7 C10 1.290(4) . ?
O7 Mn1 2.065(2) 1_655 ?
O7 Ni1 2.065(2) 1_655 ?
O8 C10 1.260(4) . ?
O8 Mn1 2.140(2) 1_655 ?
O8 Ni1 2.140(2) 1_655 ?
O9 Mn3 2.090(2) 3_746 ?
O9 Ni3 2.090(2) 3_746 ?
O9 H9O 0.8502 . ?
O1W H1WA 0.8500 . ?
O1W H1WB 0.8500 . ?
O2W H2WA 0.8501 . ?
O2W H2WB 0.8500 . ?
O3W H3WA 0.8500 . ?
O3W H3WB 0.8500 . ?
O4W H4WA 0.8500 . ?
O4W H4WB 0.8501 . ?
O5W H5WA 0.8500 . ?
O5W H5WB 0.8500 . ?
O6W H6WA 0.8502 . ?
O6W H6WB 0.8496 . ?
C1 C7 1.527(4) . ?
C1 C6 1.534(4) . ?
C1 C2 1.549(4) . ?
C1 H1 1.0000 . ?
C2 C8 1.534(4) . ?
C2 C3 1.535(4) . ?
C2 H2 1.0000 . ?
C3 C4 1.546(4) . ?
C3 H3A 0.9900 . ?
C3 H3B 0.9900 . ?
C4 C9 1.530(4) . ?
C4 C5 1.537(4) . ?
C4 H4 1.0000 . ?
C5 C10 1.508(4) . ?
C5 C6 1.530(4) . ?
C5 H5 1.0000 . ?
C6 H6A 0.9900 . ?
C6 H6B 0.9900 . ?
C10 Mn1 2.441(3) 1_655 ?
C10 Ni1 2.441(3) 1_655 ?

loop_
_geom_hbond_atom_site_label_D
_geom_hbond_atom_site_label_H
_geom_hbond_atom_site_label_A
_geom_hbond_distance_DH
_geom_hbond_distance_HA
_geom_hbond_distance_DA
_geom_hbond_angle_DHA
_geom_hbond_site_symmetry_A
O1W H1WA O6W 0.85 1.88 2.719(3) 170.1 .
O1W H1WB O5W 0.85 1.95 2.793(3) 173.6 1_565
O2W H2WA O3W 0.85 1.98 2.820(3) 169.7 2_655
O2W H2WB O1 0.85 1.78 2.578(3) 155.3 .
O3W H3WA O2 0.85 1.91 2.669(3) 148.4 2_655
O3W H3WB O7 0.85 1.86 2.631(3) 150.5 2_755
O4W H4WA O5 0.85 1.92 2.752(3) 165.4 3_746
O4W H4WB O1W 0.85 1.94 2.766(3) 163.1 3_656
O5W H5WA O4 0.85 2.01 2.829(3) 161.0 .
O5W H5WB O6W 0.85 2.29 3.098(4) 158.1 3_656
O6W H6WA O4W 0.85 2.18 2.925(3) 146.5 1_565
O6W H6WB O2W 0.85 2.23 3.053(3) 163.6 1_545
